data_4087465
loop_
_publ_author_name
'Berkeley, Emily R.'
'Perez-Gavilan, Ariane'
'Carroll, Patrick J.'
'Sneddon, Larry G.'

_publ_section_title
;
 Syntheses, Structural Characterizations, and Reactivity Studies of
 Half-Sandwich Cobalt, Rhodium, and Iridium Metallatricarbadecaboranyl
 Complexes
;
_journal_issue 7
_journal_name_full Organometallics
_journal_page_first 1396
_journal_paper_doi 10.1021/acs.organomet.5b00141
_journal_volume 34
_journal_year 2015
_chemical_formula_sum 'C24 H41 B7 Ir N3'
_chemical_formula_weight 639.47
_space_group_IT_number 14
_space_group_name_Hall '-P 2yn'
_space_group_name_H-M_alt 'P 1 21/n 1'
_symmetry_cell_setting monoclinic
_symmetry_Int_Tables_number 14
_symmetry_space_group_name_H-M 'P 1 21/n 1'
_atom_sites_solution_hydrogens geom
_atom_sites_solution_primary direct
_audit_creation_method SHELXL-97
_cell_angle_alpha 90.00
_cell_angle_beta 92.9850(10)
_cell_angle_gamma 90.00
_cell_formula_units_Z 4
_cell_length_a 10.8239(2)
_cell_length_b 19.4299(4)
_cell_length_c 14.8809(3)
_cell_measurement_temperature 100(1)
_cell_volume 3125.32(11)
_computing_data_collection 'Bruker APEX2'
_computing_data_reduction 'Bruker SAINT'
_computing_structure_refinement 'SHELXL-97 (Sheldrick, 2008)'
_computing_structure_solution 'SHELXS-97 (Sheldrick, 2008)'
_diffrn_ambient_temperature 100(1)
_diffrn_measured_fraction_theta_full 0.999
_diffrn_measured_fraction_theta_max 0.999
_diffrn_measurement_device 'CCD Area Detector'
_diffrn_measurement_device_type 'Bruker APEXII'
_diffrn_measurement_method 'phi and omega scans'
_diffrn_radiation_monochromator graphite
_diffrn_radiation_source 'sealed tube'
_diffrn_radiation_type MoK\a
_diffrn_radiation_wavelength 0.71073
_diffrn_reflns_av_R_equivalents 0.0243
_diffrn_reflns_av_sigmaI/netI 0.0149
_diffrn_reflns_limit_h_max 14
_diffrn_reflns_limit_h_min -14
_diffrn_reflns_limit_k_max 25
_diffrn_reflns_limit_k_min -25
_diffrn_reflns_limit_l_max 19
_diffrn_reflns_limit_l_min -19
_diffrn_reflns_number 47509
_diffrn_reflns_theta_full 27.53
_diffrn_reflns_theta_max 27.53
_diffrn_reflns_theta_min 2.10
_exptl_absorpt_coefficient_mu 4.288
_exptl_absorpt_correction_T_max 0.7456
_exptl_absorpt_correction_T_min 0.4981
_exptl_absorpt_correction_type multi-scan
_exptl_absorpt_process_details '(SADABS; Sheldrick, 2007)'
_exptl_crystal_density_diffrn 1.359
_exptl_crystal_density_method 'not measured'
_exptl_crystal_description prism
_exptl_crystal_F_000 1272
_exptl_crystal_size_max 0.38
_exptl_crystal_size_mid 0.38
_exptl_crystal_size_min 0.10
_refine_diff_density_max 0.923
_refine_diff_density_min -0.832
_refine_diff_density_rms 0.078
_refine_ls_extinction_method none
_refine_ls_goodness_of_fit_ref 1.121
_refine_ls_hydrogen_treatment refall
_refine_ls_matrix_type full
_refine_ls_number_parameters 481
_refine_ls_number_reflns 7183
_refine_ls_number_restraints 0
_refine_ls_restrained_S_all 1.121
_refine_ls_R_factor_all 0.0192
_refine_ls_R_factor_gt 0.0174
_refine_ls_shift/su_max 0.004
_refine_ls_shift/su_mean 0.000
_refine_ls_structure_factor_coef Fsqd
_refine_ls_weighting_details 'calc w=1/[\s^2^(Fo^2^)+(0.0158P)^2^+3.6860P] where P=(Fo^2^+2Fc^2^)/3'
_refine_ls_weighting_scheme calc
_refine_ls_wR_factor_gt 0.0414
_refine_ls_wR_factor_ref 0.0423
_reflns_number_gt 6656
_reflns_number_total 7183
_reflns_threshold_expression >2sigma(I)
_cod_data_source_file om5b00141_si_002.cif
_cod_data_source_block CMPD10(UP3438)
_cod_depositor_comments
;
The following automatic conversions were performed:

data name '_atom_site_symetry_multiplicity' was replaced with
'_atom_site_symmetry_multiplicity' as specified in the replacement
file
'/home/saulius/struct/COD-crude-data/automatic-downloads/DataCite-retrospective/ACS/depositions/lib/lists/replacement-tags.lst'.

Automatic conversion script
Id: cif_correct_tags 6909 2019-04-08 15:41:33Z antanas 
;
_cod_original_sg_symbol_H-M 'P 21/n     '
_cod_database_code 4087465

loop_
_symmetry_equiv_pos_as_xyz
'x, y, z'
'-x+1/2, y+1/2, -z+1/2'
'-x, -y, -z'
'x-1/2, -y-1/2, z-1/2'

loop_
_atom_site_label
_atom_site_type_symbol
_atom_site_fract_x
_atom_site_fract_y
_atom_site_fract_z
_atom_site_U_iso_or_equiv
_atom_site_adp_type
_atom_site_occupancy
_atom_site_symmetry_multiplicity
_atom_site_calc_flag
Ir8 Ir 0.586830(6) 0.217179(4) 0.342263(5) 0.01311(3) Uani 1 1 d
C7 C 0.5253(2) 0.11629(11) 0.30281(15) 0.0195(4) Uani 1 1 d
C9 C 0.41164(18) 0.24818(10) 0.28236(14) 0.0153(4) Uani 1 1 d
C10 C 0.31850(19) 0.18806(11) 0.27274(15) 0.0193(4) Uani 1 1 d
B1 B 0.4712(2) 0.17103(14) 0.13318(17) 0.0212(5) Uani 1 1 d
B2 B 0.4694(2) 0.09417(14) 0.19782(18) 0.0231(5) Uani 1 1 d
B3 B 0.5930(2) 0.15514(13) 0.21655(16) 0.0183(4) Uani 1 1 d
B4 B 0.5211(2) 0.24208(13) 0.20277(16) 0.0177(4) Uani 1 1 d
B5 B 0.3608(2) 0.22698(13) 0.17527(16) 0.0188(5) Uani 1 1 d
B6 B 0.3324(2) 0.13798(14) 0.17838(18) 0.0230(5) Uani 1 1 d
B11 B 0.3764(2) 0.11246(13) 0.29185(18) 0.0216(5) Uani 1 1 d
C12 C 0.35712(18) 0.31466(11) 0.31393(14) 0.0174(4) Uani 1 1 d
C13 C 0.3696(2) 0.37653(12) 0.26797(15) 0.0226(4) Uani 1 1 d
C14 C 0.3116(2) 0.43596(12) 0.29586(17) 0.0283(5) Uani 1 1 d
C15 C 0.2411(2) 0.43489(13) 0.37114(18) 0.0296(5) Uani 1 1 d
C16 C 0.2307(2) 0.37481(13) 0.41833(17) 0.0251(5) Uani 1 1 d
C17 C 0.2889(2) 0.31477(12) 0.39086(15) 0.0209(4) Uani 1 1 d
C18 C 0.64786(18) 0.31260(11) 0.35805(13) 0.0159(4) Uani 1 1 d
N19 N 0.68369(17) 0.36782(9) 0.36591(12) 0.0202(4) Uani 1 1 d
C20 C 0.7226(2) 0.43955(12) 0.37514(17) 0.0259(5) Uani 1 1 d
C21 C 0.7361(4) 0.46676(17) 0.2797(2) 0.0527(10) Uani 1 1 d
C22 C 0.6238(3) 0.47662(19) 0.4250(3) 0.0580(11) Uani 1 1 d
C23 C 0.8461(2) 0.44146(13) 0.42850(17) 0.0260(5) Uani 1 1 d
C24 C 0.53209(19) 0.21201(10) 0.46879(15) 0.0176(4) Uani 1 1 d
N25 N 0.49728(17) 0.21017(10) 0.54037(13) 0.0222(4) Uani 1 1 d
C26 C 0.4529(2) 0.21798(14) 0.63099(15) 0.0280(5) Uani 1 1 d
C27 C 0.3153(2) 0.2015(2) 0.62651(19) 0.0384(7) Uani 1 1 d
C28 C 0.4735(3) 0.29281(19) 0.6576(2) 0.0452(8) Uani 1 1 d
C29 C 0.5262(3) 0.1689(2) 0.69283(19) 0.0408(7) Uani 1 1 d
C30 C 0.75411(19) 0.18159(11) 0.37594(14) 0.0175(4) Uani 1 1 d
N31 N 0.84931(16) 0.15800(10) 0.39452(12) 0.0197(4) Uani 1 1 d
C32 C 0.96848(19) 0.13039(11) 0.42743(14) 0.0183(4) Uani 1 1 d
C33 C 1.0109(2) 0.07817(14) 0.35954(17) 0.0279(5) Uani 1 1 d
C34 C 0.9497(3) 0.09739(16) 0.51860(18) 0.0354(6) Uani 1 1 d
C35 C 1.0579(2) 0.19041(14) 0.43692(19) 0.0299(5) Uani 1 1 d
H1 H 0.486(2) 0.1718(13) 0.0609(17) 0.020(6) Uiso 1 1 d
H2 H 0.485(3) 0.0419(15) 0.1738(19) 0.035(8) Uiso 1 1 d
H3 H 0.685(3) 0.1410(15) 0.1919(18) 0.032(7) Uiso 1 1 d
H4 H 0.560(3) 0.2869(13) 0.1698(18) 0.023(7) Uiso 1 1 d
H5 H 0.302(3) 0.2656(15) 0.1355(19) 0.030(7) Uiso 1 1 d
H6 H 0.251(2) 0.1182(14) 0.1419(17) 0.024(7) Uiso 1 1 d
H7 H 0.564(3) 0.0753(18) 0.333(2) 0.048(9) Uiso 1 1 d
H10 H 0.235(3) 0.1985(14) 0.2873(18) 0.024(7) Uiso 1 1 d
H11 H 0.323(2) 0.0724(14) 0.3248(18) 0.027(7) Uiso 1 1 d
H13 H 0.415(3) 0.3786(14) 0.2169(19) 0.026(7) Uiso 1 1 d
H14 H 0.321(3) 0.4744(17) 0.262(2) 0.040(8) Uiso 1 1 d
H15 H 0.202(3) 0.4754(16) 0.3868(19) 0.035(8) Uiso 1 1 d
H16 H 0.187(3) 0.3725(16) 0.466(2) 0.037(8) Uiso 1 1 d
H17 H 0.280(3) 0.2743(14) 0.4231(19) 0.024(7) Uiso 1 1 d
H21a H 0.801(5) 0.436(3) 0.243(4) 0.13(2) Uiso 1 1 d
H21b H 0.753(4) 0.513(2) 0.281(3) 0.071(12) Uiso 1 1 d
H21c H 0.655(3) 0.4631(18) 0.248(2) 0.058(10) Uiso 1 1 d
H22a H 0.548(4) 0.472(2) 0.392(3) 0.067(12) Uiso 1 1 d
H22b H 0.647(4) 0.522(2) 0.435(3) 0.070(12) Uiso 1 1 d
H22c H 0.611(3) 0.4538(18) 0.486(2) 0.051(11) Uiso 1 1 d
H23a H 0.840(3) 0.4203(17) 0.486(2) 0.041(8) Uiso 1 1 d
H23b H 0.872(3) 0.4883(16) 0.4371(19) 0.032(7) Uiso 1 1 d
H23c H 0.905(3) 0.4154(16) 0.397(2) 0.034(8) Uiso 1 1 d
H27a H 0.266(4) 0.2322(19) 0.589(3) 0.057(11) Uiso 1 1 d
H27b H 0.286(3) 0.2047(18) 0.686(3) 0.054(10) Uiso 1 1 d
H27c H 0.310(2) 0.1551(12) 0.6102(14) 0.003(5) Uiso 1 1 d
H28a H 0.561(4) 0.305(2) 0.659(3) 0.072(12) Uiso 1 1 d
H28b H 0.438(3) 0.2962(18) 0.721(3) 0.056(10) Uiso 1 1 d
H28c H 0.429(4) 0.325(2) 0.615(3) 0.062(11) Uiso 1 1 d
H29a H 0.514(3) 0.1225(16) 0.6721(19) 0.028(7) Uiso 1 1 d
H29b H 0.496(3) 0.1743(19) 0.754(2) 0.056(10) Uiso 1 1 d
H29c H 0.613(3) 0.1799(17) 0.694(2) 0.045(9) Uiso 1 1 d
H33a H 0.953(3) 0.0409(17) 0.353(2) 0.041(9) Uiso 1 1 d
H33b H 1.088(3) 0.0584(15) 0.380(2) 0.033(8) Uiso 1 1 d
H33c H 1.015(3) 0.0994(15) 0.302(2) 0.032(7) Uiso 1 1 d
H34a H 0.912(3) 0.1320(16) 0.560(2) 0.037(8) Uiso 1 1 d
H34b H 1.031(3) 0.0809(19) 0.542(2) 0.055(10) Uiso 1 1 d
H34c H 0.893(3) 0.0623(18) 0.511(2) 0.044(9) Uiso 1 1 d
H35a H 1.059(3) 0.2166(15) 0.382(2) 0.037(8) Uiso 1 1 d
H35b H 1.140(3) 0.1731(17) 0.457(2) 0.045(9) Uiso 1 1 d
H35c H 1.034(3) 0.2201(15) 0.481(2) 0.036(8) Uiso 1 1 d

loop_
_atom_site_aniso_label
_atom_site_aniso_U_11
_atom_site_aniso_U_22
_atom_site_aniso_U_33
_atom_site_aniso_U_23
_atom_site_aniso_U_13
_atom_site_aniso_U_12
Ir8 0.01089(4) 0.01264(4) 0.01611(4) -0.00056(3) 0.00364(3) 0.00034(3)
C7 0.0190(10) 0.0128(9) 0.0273(11) -0.0007(8) 0.0064(8) -0.0005(8)
C9 0.0112(9) 0.0155(10) 0.0193(9) -0.0022(8) 0.0025(7) -0.0010(7)
C10 0.0131(9) 0.0201(10) 0.0253(11) -0.0066(8) 0.0052(8) -0.0019(8)
B1 0.0163(11) 0.0266(13) 0.0210(11) -0.0076(10) 0.0039(9) -0.0005(9)
B2 0.0184(11) 0.0213(12) 0.0303(13) -0.0093(10) 0.0068(10) -0.0016(9)
B3 0.0161(10) 0.0179(11) 0.0215(11) -0.0051(9) 0.0050(9) -0.0001(9)
B4 0.0157(10) 0.0183(11) 0.0196(11) -0.0038(9) 0.0045(9) -0.0013(9)
B5 0.0151(11) 0.0229(12) 0.0184(11) -0.0048(9) 0.0014(9) 0.0002(9)
B6 0.0170(11) 0.0243(13) 0.0282(13) -0.0103(10) 0.0051(9) -0.0027(9)
B11 0.0165(11) 0.0180(11) 0.0310(13) -0.0048(10) 0.0071(10) -0.0016(9)
C12 0.0122(9) 0.0188(10) 0.0209(10) -0.0041(8) -0.0018(7) 0.0017(8)
C13 0.0250(11) 0.0207(11) 0.0218(11) 0.0003(8) -0.0005(9) 0.0019(9)
C14 0.0337(13) 0.0170(11) 0.0330(13) 0.0004(9) -0.0081(10) 0.0043(9)
C15 0.0256(12) 0.0250(12) 0.0375(13) -0.0104(10) -0.0045(10) 0.0096(10)
C16 0.0184(10) 0.0286(12) 0.0289(12) -0.0110(9) 0.0075(9) 0.0007(9)
C17 0.0172(10) 0.0211(11) 0.0244(11) -0.0017(9) 0.0020(8) 0.0008(8)
C18 0.0133(9) 0.0171(10) 0.0174(9) 0.0019(8) 0.0017(7) 0.0023(8)
N19 0.0186(9) 0.0183(9) 0.0234(9) -0.0002(7) -0.0006(7) -0.0018(7)
C20 0.0269(12) 0.0164(10) 0.0334(12) -0.0022(9) -0.0079(10) -0.0034(9)
C21 0.082(3) 0.0304(15) 0.0419(17) 0.0181(13) -0.0308(17) -0.0238(16)
C22 0.0301(15) 0.0435(19) 0.099(3) -0.043(2) -0.0103(17) 0.0074(14)
C23 0.0252(12) 0.0272(12) 0.0252(12) 0.0003(10) -0.0016(9) -0.0062(10)
C24 0.0130(9) 0.0167(10) 0.0234(10) -0.0009(8) 0.0025(8) -0.0004(7)
N25 0.0157(9) 0.0313(11) 0.0198(9) -0.0009(7) 0.0035(7) -0.0008(7)
C26 0.0160(10) 0.0541(17) 0.0140(10) -0.0041(10) 0.0019(8) -0.0018(10)
C27 0.0175(12) 0.075(2) 0.0234(12) 0.0006(13) 0.0045(10) -0.0052(13)
C28 0.0386(17) 0.063(2) 0.0337(15) -0.0208(14) 0.0024(13) -0.0022(15)
C29 0.0223(13) 0.074(2) 0.0264(13) 0.0112(14) -0.0011(10) -0.0047(13)
C30 0.0190(10) 0.0149(9) 0.0188(9) 0.0004(8) 0.0042(8) -0.0013(8)
N31 0.0152(8) 0.0201(9) 0.0240(9) 0.0005(7) 0.0023(7) 0.0008(7)
C32 0.0148(9) 0.0208(10) 0.0189(10) 0.0020(8) -0.0023(8) 0.0037(8)
C33 0.0270(12) 0.0279(13) 0.0285(12) -0.0029(10) -0.0002(10) 0.0089(10)
C34 0.0438(16) 0.0359(15) 0.0265(13) 0.0101(11) 0.0021(11) 0.0047(13)
C35 0.0229(12) 0.0306(13) 0.0355(14) -0.0024(11) -0.0046(10) -0.0039(10)

loop_
_atom_type_symbol
_atom_type_description
_atom_type_scat_dispersion_real
_atom_type_scat_dispersion_imag
_atom_type_scat_source
C C 0.0033 0.0016 'International Tables Vol C Tables 4.2.6.8 and 6.1.1.4'
H H 0.0000 0.0000 'International Tables Vol C Tables 4.2.6.8 and 6.1.1.4'
N N 0.0061 0.0033 'International Tables Vol C Tables 4.2.6.8 and 6.1.1.4'
B B 0.0013 0.0007 'International Tables Vol C Tables 4.2.6.8 and 6.1.1.4'
Ir Ir -1.4442 7.9887 'International Tables Vol C Tables 4.2.6.8 and 6.1.1.4'

loop_
_geom_angle_atom_site_label_1
_geom_angle_atom_site_label_2
_geom_angle_atom_site_label_3
_geom_angle
C18 Ir8 C30 90.11(8)
C18 Ir8 C24 92.79(8)
C30 Ir8 C24 93.21(8)
C18 Ir8 C9 93.95(8)
C30 Ir8 C9 169.63(8)
C24 Ir8 C9 96.11(8)
C18 Ir8 C7 170.84(8)
C30 Ir8 C7 90.98(8)
C24 Ir8 C7 96.23(8)
C9 Ir8 C7 83.52(8)
C18 Ir8 B4 89.75(8)
C30 Ir8 B4 124.02(8)
C24 Ir8 B4 142.69(8)
C9 Ir8 B4 46.59(8)
C7 Ir8 B4 82.11(9)
C18 Ir8 B3 125.59(9)
C30 Ir8 B3 87.51(8)
C24 Ir8 B3 141.62(9)
C9 Ir8 B3 82.37(8)
C7 Ir8 B3 45.40(9)
B4 Ir8 B3 49.70(9)
B11 C7 B3 114.50(18)
B11 C7 B2 65.80(15)
B3 C7 B2 64.05(14)
B11 C7 Ir8 111.39(14)
B3 C7 Ir8 70.02(11)
B2 C7 Ir8 124.99(15)
B11 C7 H7 113.6(19)
B3 C7 H7 121.1(18)
B2 C7 H7 109.8(19)
Ir8 C7 H7 119.2(19)
C12 C9 C10 114.40(17)
C12 C9 B5 112.66(16)
C10 C9 B5 63.55(14)
C12 C9 B4 124.64(18)
C10 C9 B4 110.68(16)
B5 C9 B4 62.72(13)
C12 C9 Ir8 117.70(13)
C10 C9 Ir8 112.69(14)
B5 C9 Ir8 123.78(13)
B4 C9 Ir8 68.95(10)
C9 C10 B11 115.18(17)
C9 C10 B5 62.89(14)
B11 C10 B5 115.48(17)
C9 C10 B6 114.76(17)
B11 C10 B6 65.19(15)
B5 C10 B6 61.44(14)
C9 C10 H10 115.8(16)
B11 C10 H10 120.8(16)
B5 C10 H10 113.1(16)
B6 C10 H10 115.3(16)
B5 B1 B2 107.50(18)
B5 B1 B3 110.50(17)
B2 B1 B3 60.53(14)
B5 B1 B4 60.45(13)
B2 B1 B4 110.24(18)
B3 B1 B4 62.83(14)
B5 B1 B6 59.30(14)
B2 B1 B6 57.61(14)
B3 B1 B6 106.21(18)
B4 B1 B6 106.96(17)
B5 B1 H1 118.5(13)
B2 B1 H1 123.3(13)
B3 B1 H1 123.1(13)
B4 B1 H1 120.2(13)
B6 B1 H1 122.5(13)
C7 B2 B6 106.94(17)
C7 B2 B1 105.76(17)
B6 B2 B1 61.78(15)
C7 B2 B3 57.66(13)
B6 B2 B3 109.15(18)
B1 B2 B3 60.09(14)
C7 B2 B11 54.75(13)
B6 B2 B11 61.41(15)
B1 B2 B11 106.08(17)
B3 B2 B11 101.01(16)
C7 B2 H2 118.9(15)
B6 B2 H2 123.2(15)
B1 B2 H2 126.8(15)
B3 B2 H2 122.7(15)
B11 B2 H2 122.5(15)
C7 B3 B1 105.70(17)
C7 B3 B2 58.30(14)
B1 B3 B2 59.38(14)
C7 B3 B4 107.03(16)
B1 B3 B4 58.65(13)
B2 B3 B4 106.06(16)
C7 B3 Ir8 64.58(11)
B1 B3 Ir8 115.80(14)
B2 B3 Ir8 115.59(14)
B4 B3 Ir8 64.68(10)
C7 B3 H3 124.9(15)
B1 B3 H3 116.9(14)
B2 B3 H3 117.2(15)
B4 B3 H3 124.2(15)
Ir8 B3 H3 118.5(14)
C9 B4 B5 58.28(13)
C9 B4 B1 104.66(16)
B5 B4 B1 58.75(13)
C9 B4 B3 106.52(16)
B5 B4 B3 105.73(16)
B1 B4 B3 58.52(13)
C9 B4 Ir8 64.47(10)
B5 B4 Ir8 116.12(14)
B1 B4 Ir8 116.50(15)
B3 B4 Ir8 65.61(11)
C9 B4 H4 123.1(14)
B5 B4 H4 114.6(14)
B1 B4 H4 117.7(14)
B3 B4 H4 127.1(14)
Ir8 B4 H4 118.9(14)
C9 B5 C10 53.57(12)
C9 B5 B1 106.86(17)
C10 B5 B1 104.17(17)
C9 B5 B6 105.12(17)
C10 B5 B6 59.35(14)
B1 B5 B6 61.53(14)
C9 B5 B4 59.00(12)
C10 B5 B4 100.21(16)
B1 B5 B4 60.81(14)
B6 B5 B4 108.97(17)
C9 B5 H5 118.3(15)
C10 B5 H5 124.4(15)
B1 B5 H5 126.8(15)
B6 B5 H5 124.8(15)
B4 B5 H5 121.7(15)
C10 B6 B2 104.67(18)
C10 B6 B5 59.21(14)
B2 B6 B5 109.89(18)
C10 B6 B1 102.33(16)
B2 B6 B1 60.62(15)
B5 B6 B1 59.16(14)
C10 B6 B11 54.59(13)
B2 B6 B11 61.46(15)
B5 B6 B11 104.92(17)
B1 B6 B11 105.28(17)
C10 B6 H6 120.6(14)
B2 B6 H6 125.4(14)
B5 B6 H6 118.5(14)
B1 B6 H6 127.9(14)
B11 B6 H6 122.8(14)
C7 B11 C10 110.62(18)
C7 B11 B6 107.26(18)
C10 B11 B6 60.22(14)
C7 B11 B2 59.46(14)
C10 B11 B2 105.66(19)
B6 B11 B2 57.12(14)
C7 B11 H11 122.0(14)
C10 B11 H11 121.1(14)
B6 B11 H11 119.7(14)
B2 B11 H11 122.2(14)
C13 C12 C17 118.1(2)
C13 C12 C9 122.53(19)
C17 C12 C9 119.38(19)
C14 C13 C12 121.0(2)
C14 C13 H13 118.4(17)
C12 C13 H13 120.6(17)
C13 C14 C15 120.3(2)
C13 C14 H14 117(2)
C15 C14 H14 123(2)
C16 C15 C14 119.3(2)
C16 C15 H15 122.9(18)
C14 C15 H15 117.8(18)
C15 C16 C17 120.7(2)
C15 C16 H16 122(2)
C17 C16 H16 118(2)
C12 C17 C16 120.5(2)
C12 C17 H17 119.6(17)
C16 C17 H17 119.8(17)
N19 C18 Ir8 178.99(19)
C18 N19 C20 177.0(2)
N19 C20 C22 107.0(2)
N19 C20 C23 108.32(19)
C22 C20 C23 110.9(2)
N19 C20 C21 106.5(2)
C22 C20 C21 113.2(3)
C23 C20 C21 110.7(2)
C20 C21 H21A 112(3)
C20 C21 H21B 110(3)
H21A C21 H21B 114(4)
C20 C21 H21C 107(2)
H21A C21 H21C 108(4)
H21B C21 H21C 105(3)
C20 C22 H22A 108(2)
C20 C22 H22B 110(3)
H22A C22 H22B 114(3)
C20 C22 H22C 111(2)
H22A C22 H22C 105(3)
H22B C22 H22C 109(3)
C20 C23 H23A 111.0(19)
C20 C23 H23B 109.5(17)
H23A C23 H23B 109(3)
C20 C23 H23C 109.0(18)
H23A C23 H23C 107(3)
H23B C23 H23C 112(2)
N25 C24 Ir8 177.77(19)
C24 N25 C26 172.3(2)
N25 C26 C29 107.9(2)
N25 C26 C28 106.8(2)
C29 C26 C28 112.2(2)
N25 C26 C27 107.78(19)
C29 C26 C27 111.9(2)
C28 C26 C27 110.0(2)
C26 C27 H27A 114(2)
C26 C27 H27B 108(2)
H27A C27 H27B 108(3)
C26 C27 H27C 105.1(14)
H27A C27 H27C 115(3)
H27B C27 H27C 107(2)
C26 C28 H28A 112(2)
C26 C28 H28B 104(2)
H28A C28 H28B 111(3)
C26 C28 H28C 111(2)
H28A C28 H28C 108(3)
H28B C28 H28C 111(3)
C26 C29 H29A 109.7(17)
C26 C29 H29B 108(2)
H29A C29 H29B 111(3)
C26 C29 H29C 111(2)
H29A C29 H29C 109(3)
H29B C29 H29C 109(3)
N31 C30 Ir8 176.91(19)
C30 N31 C32 174.2(2)
N31 C32 C35 107.31(18)
N31 C32 C33 108.37(17)
C35 C32 C33 111.2(2)
N31 C32 C34 107.29(19)
C35 C32 C34 110.8(2)
C33 C32 C34 111.7(2)
C32 C33 H33A 110.4(19)
C32 C33 H33B 110.1(18)
H33A C33 H33B 107(3)
C32 C33 H33C 109.6(18)
H33A C33 H33C 108(3)
H33B C33 H33C 113(2)
C32 C34 H34A 109.9(17)
C32 C34 H34B 107(2)
H34A C34 H34B 113(3)
C32 C34 H34C 109(2)
H34A C34 H34C 106(3)
H34B C34 H34C 112(3)
C32 C35 H35A 111.3(19)
C32 C35 H35B 109.1(19)
H35A C35 H35B 112(3)
C32 C35 H35C 110.1(19)
H35A C35 H35C 107(3)
H35B C35 H35C 107(3)

loop_
_geom_bond_atom_site_label_1
_geom_bond_atom_site_label_2
_geom_bond_distance
Ir8 C18 1.978(2)
Ir8 C30 1.978(2)
Ir8 C24 2.006(2)
Ir8 C9 2.1393(19)
Ir8 C7 2.142(2)
Ir8 B4 2.213(2)
Ir8 B3 2.229(2)
C7 B11 1.613(3)
C7 B3 1.689(3)
C7 B2 1.701(3)
C7 H7 1.00(3)
C9 C12 1.506(3)
C9 C10 1.545(3)
C9 B5 1.709(3)
C9 B4 1.722(3)
C10 B11 1.617(3)
C10 B5 1.719(3)
C10 B6 1.721(3)
C10 H10 0.96(3)
B1 B5 1.755(3)
B1 B2 1.777(4)
B1 B3 1.790(3)
B1 B4 1.792(3)
B1 B6 1.797(4)
B1 H1 1.09(2)
B2 B6 1.722(4)
B2 B3 1.798(3)
B2 B11 1.801(4)
B2 H2 1.09(3)
B3 B4 1.867(3)
B3 H3 1.11(3)
B4 B5 1.786(3)
B4 H4 1.09(3)
B5 B6 1.757(4)
B5 H5 1.13(3)
B6 B11 1.800(4)
B6 H6 1.08(3)
B11 H11 1.10(3)
C12 C13 1.393(3)
C12 C17 1.394(3)
C13 C14 1.388(3)
C13 H13 0.93(3)
C14 C15 1.388(4)
C14 H14 0.91(3)
C15 C16 1.370(4)
C15 H15 0.93(3)
C16 C17 1.397(3)
C16 H16 0.88(3)
C17 H17 0.93(3)
C18 N19 1.145(3)
N19 C20 1.460(3)
C20 C22 1.516(4)
C20 C23 1.519(3)
C20 C21 1.530(4)
C21 H21A 1.09(6)
C21 H21B 0.92(4)
C21 H21C 0.98(4)
C22 H22A 0.94(4)
C22 H22B 0.93(4)
C22 H22C 1.03(4)
C23 H23A 0.96(3)
C23 H23B 0.96(3)
C23 H23C 0.96(3)
C24 N25 1.149(3)
N25 C26 1.463(3)
C26 C29 1.520(4)
C26 C28 1.520(4)
C26 C27 1.522(3)
C27 H27A 0.96(4)
C27 H27B 0.95(4)
C27 H27C 0.94(2)
C28 H28A 0.98(4)
C28 H28B 1.04(4)
C28 H28C 1.00(4)
C29 H29A 0.96(3)
C29 H29B 0.99(4)
C29 H29C 0.97(3)
C30 N31 1.148(3)
N31 C32 1.458(3)
C32 C35 1.517(3)
C32 C33 1.520(3)
C32 C34 1.524(3)
C33 H33A 0.96(3)
C33 H33B 0.95(3)
C33 H33C 0.95(3)
C34 H34A 1.02(3)
C34 H34B 0.99(4)
C34 H34C 0.92(3)
C35 H35A 0.97(3)
C35 H35B 0.98(3)
C35 H35C 0.92(3)

loop_
_platon_squeeze_void_nr
_platon_squeeze_void_average_x
_platon_squeeze_void_average_y
_platon_squeeze_void_average_z
_platon_squeeze_void_volume
_platon_squeeze_void_count_electrons
_platon_squeeze_void_content
1 0.000 0.500 0.000 129 31 ' '
2 0.500 0.000 0.500 129 31 ' '
